data_4310014
loop_
_publ_author_name
'Stanislav Groysman'
'Ekaterina Sergeeva'
'Israel Goldberg'
'Moshe Kol'

_publ_section_title
;
Group IV Complexes of a Tetradentate Amine Mono(phenolate) Ligand: a
Second Side-Arm Donor Stabilizes Cationic Species
;
_journal_name_full 'Inorganic Chemistry'
_journal_page_first 8188
_journal_page_last 8190
_journal_paper_doi 10.1021/ic051400w
_journal_volume 44
_journal_year 2005
_chemical_formula_sum 'C30 H57 N O6 Ti'
_chemical_formula_weight 575.67
_chemical_name_systematic
; 
 ? 
;
_space_group_IT_number 2
_symmetry_cell_setting triclinic
_symmetry_space_group_name_Hall '-P 1'
_symmetry_space_group_name_H-M 'P -1'
_atom_sites_solution_hydrogens geom
_atom_sites_solution_primary direct
_atom_sites_solution_secondary difmap
_audit_creation_method SHELXL-97
_cell_angle_alpha 105.0770(12)
_cell_angle_beta 114.3460(11)
_cell_angle_gamma 92.1260(15)
_cell_formula_units_Z 4
_cell_length_a 14.3520(2)
_cell_length_b 15.5560(4)
_cell_length_c 16.9920(4)
_cell_measurement_temperature 110(2)
_cell_volume 3292.07(13)
_computing_cell_refinement Denzo
_computing_data_collection Collect
_computing_data_reduction Denzo
_computing_structure_refinement 'SHELXL-97 (Sheldrick, 1997)'
_computing_structure_solution SIR-97
_diffrn_ambient_temperature 110(2)
_diffrn_measured_fraction_theta_full 0.967
_diffrn_measured_fraction_theta_max 0.967
_diffrn_radiation_monochromator graphite
_diffrn_radiation_source 'fine-focus sealed tube'
_diffrn_radiation_type MoK\a
_diffrn_radiation_wavelength 0.71073
_diffrn_reflns_av_R_equivalents 0.0000
_diffrn_reflns_av_sigmaI/netI 0.0436
_diffrn_reflns_limit_h_max 18
_diffrn_reflns_limit_h_min 0
_diffrn_reflns_limit_k_max 20
_diffrn_reflns_limit_k_min -20
_diffrn_reflns_limit_l_max 19
_diffrn_reflns_limit_l_min -22
_diffrn_reflns_number 15174
_diffrn_reflns_theta_full 27.87
_diffrn_reflns_theta_max 27.87
_diffrn_reflns_theta_min 1.92
_exptl_absorpt_coefficient_mu 0.298
_exptl_crystal_colour yellow
_exptl_crystal_density_diffrn 1.161
_exptl_crystal_density_method 'not measured'
_exptl_crystal_description plates
_exptl_crystal_F_000 1256
_refine_diff_density_max 0.763
_refine_diff_density_min -0.564
_refine_diff_density_rms 0.056
_refine_ls_extinction_method none
_refine_ls_goodness_of_fit_ref 0.993
_refine_ls_hydrogen_treatment mixed
_refine_ls_matrix_type full
_refine_ls_number_parameters 713
_refine_ls_number_reflns 15174
_refine_ls_number_restraints 0
_refine_ls_restrained_S_all 0.993
_refine_ls_R_factor_all 0.0607
_refine_ls_R_factor_gt 0.0441
_refine_ls_shift/su_max 0.014
_refine_ls_shift/su_mean 0.001
_refine_ls_structure_factor_coef Fsqd
_refine_ls_weighting_details 'calc w=1/[\s^2^(Fo^2^)+(0.0636P)^2^+1.7780P] where P=(Fo^2^+2Fc^2^)/3'
_refine_ls_weighting_scheme calc
_refine_ls_wR_factor_gt 0.1115
_refine_ls_wR_factor_ref 0.1237
_reflns_number_gt 12080
_reflns_number_total 15174
_reflns_threshold_expression >2sigma(I)
_cod_data_source_file ic051400wsi20051010_112930_1.cif
_cod_data_source_block mk148
_cod_original_cell_volume 3292.07(12)
_cod_database_code 4310014

loop_
_symmetry_equiv_pos_as_xyz
'x, y, z'
'-x, -y, -z'

loop_
_atom_site_label
_atom_site_type_symbol
_atom_site_fract_x
_atom_site_fract_y
_atom_site_fract_z
_atom_site_U_iso_or_equiv
_atom_site_adp_type
_atom_site_occupancy
_atom_site_symmetry_multiplicity
_atom_site_calc_flag
_atom_site_refinement_flags
_atom_site_disorder_assembly
_atom_site_disorder_group
Ti1 Ti 0.74238(2) -0.11693(2) 0.63012(2) 0.01809(8) Uani 1 1 d . . .
O2 O 0.77630(9) 0.00303(8) 0.62944(8) 0.0206(2) Uani 1 1 d . . .
O3 O 0.58134(9) -0.11160(8) 0.51647(8) 0.0247(3) Uani 1 1 d . . .
O4 O 0.74971(11) -0.04386(9) 0.91661(9) 0.0295(3) Uani 1 1 d . . .
O5 O 0.66575(9) -0.21532(8) 0.63255(8) 0.0234(3) Uani 1 1 d . . .
O6 O 0.77224(10) -0.17558(8) 0.53910(8) 0.0251(3) Uani 1 1 d . . .
O7 O 0.85930(9) -0.10820(8) 0.73057(8) 0.0237(3) Uani 1 1 d . . .
N8 N 0.64927(11) -0.03514(9) 0.70657(9) 0.0199(3) Uani 1 1 d . . .
C9 C 0.77155(12) 0.09010(11) 0.65956(11) 0.0180(3) Uani 1 1 d . . .
C10 C 0.79957(12) 0.15383(11) 0.62347(11) 0.0189(3) Uani 1 1 d . . .
C11 C 0.79175(13) 0.24352(11) 0.65743(11) 0.0205(3) Uani 1 1 d . . .
H11 H 0.8096 0.2864 0.6329 0.025 Uiso 1 1 calc R . .
C12 C 0.75921(13) 0.27428(11) 0.72553(11) 0.0196(3) Uani 1 1 d . . .
C13 C 0.73216(13) 0.20966(11) 0.75912(11) 0.0201(3) Uani 1 1 d . . .
H13 H 0.7086 0.2280 0.8047 0.024 Uiso 1 1 calc R . .
C14 C 0.73861(12) 0.11880(11) 0.72786(11) 0.0188(3) Uani 1 1 d . . .
C15 C 0.71446(13) 0.05312(11) 0.77138(11) 0.0208(3) Uani 1 1 d . . .
H15A H 0.7807 0.0410 0.8140 0.025 Uiso 1 1 calc R . .
H15B H 0.6783 0.0822 0.8073 0.025 Uiso 1 1 calc R . .
C16 C 0.55369(13) -0.01857(12) 0.63606(12) 0.0237(4) Uani 1 1 d . . .
H16A H 0.5709 0.0345 0.6197 0.028 Uiso 1 1 calc R . .
H16B H 0.5027 -0.0048 0.6609 0.028 Uiso 1 1 calc R . .
C17 C 0.50624(13) -0.09916(13) 0.55232(12) 0.0255(4) Uani 1 1 d . . .
H17A H 0.4907 -0.1534 0.5678 0.031 Uiso 1 1 calc R . .
H17B H 0.4410 -0.0881 0.5073 0.031 Uiso 1 1 calc R . .
C18 C 0.54326(15) -0.18719(14) 0.43529(13) 0.0334(4) Uani 1 1 d . . .
H18A H 0.5409 -0.2434 0.4508 0.050 Uiso 1 1 calc R . .
H18B H 0.5895 -0.1875 0.4060 0.050 Uiso 1 1 calc R . .
H18C H 0.4734 -0.1822 0.3938 0.050 Uiso 1 1 calc R . .
C19 C 0.61688(14) -0.08590(12) 0.75716(12) 0.0234(4) Uani 1 1 d . . .
H19A H 0.5688 -0.1416 0.7130 0.028 Uiso 1 1 calc R . .
H19B H 0.5779 -0.0486 0.7853 0.028 Uiso 1 1 calc R . .
C20 C 0.70437(15) -0.11223(12) 0.83076(12) 0.0250(4) Uani 1 1 d . . .
H20A H 0.6772 -0.1675 0.8383 0.030 Uiso 1 1 calc R . .
H20B H 0.7591 -0.1269 0.8107 0.030 Uiso 1 1 calc R . .
C21 C 0.69498(18) -0.04704(15) 0.96905(14) 0.0363(5) Uani 1 1 d . . .
H21A H 0.6248 -0.0346 0.9380 0.054 Uiso 1 1 calc R . .
H21B H 0.7313 -0.0016 1.0286 0.054 Uiso 1 1 calc R . .
H21C H 0.6910 -0.1071 0.9768 0.054 Uiso 1 1 calc R . .
C22 C 0.95338(13) -0.04757(13) 0.79080(12) 0.0260(4) Uani 1 1 d . . .
H22 H 0.9419 0.0153 0.7901 0.031 Uiso 1 1 calc R . .
C23 C 0.98267(17) -0.05355(17) 0.88542(14) 0.0414(5) Uani 1 1 d . . .
H23A H 0.9303 -0.0319 0.9053 0.062 Uiso 1 1 calc R . .
H23B H 1.0504 -0.0162 0.9271 0.062 Uiso 1 1 calc R . .
H23C H 0.9862 -0.1164 0.8851 0.062 Uiso 1 1 calc R . .
C24 C 1.03731(15) -0.07075(16) 0.76079(15) 0.0387(5) Uani 1 1 d . . .
H24A H 1.0490 -0.1323 0.7613 0.058 Uiso 1 1 calc R . .
H24B H 1.1016 -0.0283 0.8023 0.058 Uiso 1 1 calc R . .
H24C H 1.0157 -0.0666 0.6993 0.058 Uiso 1 1 calc R . .
C25 C 0.85208(16) -0.19491(13) 0.51197(13) 0.0299(4) Uani 1 1 d . . .
H25 H 0.9070 -0.1402 0.5407 0.036 Uiso 1 1 calc R . .
C26 C 0.89972(17) -0.27190(14) 0.54339(15) 0.0349(4) Uani 1 1 d . . .
H26A H 0.9236 -0.2573 0.6090 0.052 Uiso 1 1 calc R . .
H26B H 0.9587 -0.2814 0.5289 0.052 Uiso 1 1 calc R . .
H26C H 0.8478 -0.3270 0.5126 0.052 Uiso 1 1 calc R . .
C27 C 0.8070(2) -0.21561(18) 0.41016(15) 0.0465(6) Uani 1 1 d . . .
H27A H 0.7532 -0.2693 0.3811 0.070 Uiso 1 1 calc R . .
H27B H 0.8620 -0.2268 0.3906 0.070 Uiso 1 1 calc R . .
H27C H 0.7766 -0.1642 0.3928 0.070 Uiso 1 1 calc R . .
C28 C 0.67962(15) -0.30698(12) 0.61815(13) 0.0276(4) Uani 1 1 d . . .
H28 H 0.7045 -0.3241 0.5701 0.033 Uiso 1 1 calc R . .
C29 C 0.75959(18) -0.32035(14) 0.70416(15) 0.0404(5) Uani 1 1 d . . .
H29A H 0.8254 -0.2814 0.7242 0.061 Uiso 1 1 calc R . .
H29B H 0.7697 -0.3836 0.6925 0.061 Uiso 1 1 calc R . .
H29C H 0.7355 -0.3048 0.7515 0.061 Uiso 1 1 calc R . .
C30 C 0.57631(18) -0.36521(15) 0.58540(19) 0.0485(6) Uani 1 1 d . . .
H30A H 0.5502 -0.3480 0.6313 0.073 Uiso 1 1 calc R . .
H30B H 0.5850 -0.4288 0.5749 0.073 Uiso 1 1 calc R . .
H30C H 0.5267 -0.3566 0.5287 0.073 Uiso 1 1 calc R . .
C31 C 0.83989(13) 0.12406(12) 0.55103(11) 0.0218(3) Uani 1 1 d . . .
C32 C 0.86943(16) 0.20430(13) 0.52427(13) 0.0295(4) Uani 1 1 d . . .
H32A H 0.8088 0.2336 0.5009 0.044 Uiso 1 1 calc R . .
H32B H 0.8932 0.1827 0.4773 0.044 Uiso 1 1 calc R . .
H32C H 0.9251 0.2478 0.5775 0.044 Uiso 1 1 calc R . .
C33 C 0.75627(15) 0.05551(13) 0.46462(12) 0.0286(4) Uani 1 1 d . . .
H33A H 0.7347 0.0040 0.4799 0.043 Uiso 1 1 calc R . .
H33B H 0.7846 0.0344 0.4208 0.043 Uiso 1 1 calc R . .
H33C H 0.6963 0.0844 0.4382 0.043 Uiso 1 1 calc R . .
C34 C 0.93747(15) 0.08146(13) 0.58802(13) 0.0294(4) Uani 1 1 d . . .
H34A H 0.9911 0.1255 0.6423 0.044 Uiso 1 1 calc R . .
H34B H 0.9630 0.0632 0.5418 0.044 Uiso 1 1 calc R . .
H34C H 0.9206 0.0284 0.6035 0.044 Uiso 1 1 calc R . .
C35 C 0.75115(13) 0.37439(11) 0.75786(12) 0.0222(3) Uani 1 1 d . . .
C36 C 0.84842(15) 0.43516(13) 0.77423(14) 0.0309(4) Uani 1 1 d . . .
H36A H 0.8440 0.4984 0.7989 0.046 Uiso 1 1 calc R . .
H36B H 0.8530 0.4265 0.7168 0.046 Uiso 1 1 calc R . .
H36C H 0.9102 0.4192 0.8174 0.046 Uiso 1 1 calc R . .
C37 C 0.65636(15) 0.39606(13) 0.68484(14) 0.0323(4) Uani 1 1 d . . .
H37A H 0.5929 0.3628 0.6782 0.048 Uiso 1 1 calc R . .
H37B H 0.6609 0.3783 0.6270 0.048 Uiso 1 1 calc R . .
H37C H 0.6548 0.4610 0.7028 0.048 Uiso 1 1 calc R . .
C38 C 0.73994(18) 0.39820(13) 0.84653(14) 0.0345(5) Uani 1 1 d . . .
H38A H 0.7372 0.4628 0.8659 0.052 Uiso 1 1 calc R . .
H38B H 0.7995 0.3838 0.8934 0.052 Uiso 1 1 calc R . .
H38C H 0.6759 0.3632 0.8370 0.052 Uiso 1 1 calc R . .
Ti39 Ti 0.68085(2) 0.366242(19) 0.15484(2) 0.01724(8) Uani 1 1 d . . .
O40 O 0.54809(9) 0.30362(8) 0.05964(8) 0.0207(2) Uani 1 1 d . . .
O41 O 0.78342(9) 0.45605(8) 0.24653(8) 0.0224(3) Uani 1 1 d . . .
O42 O 0.74792(9) 0.31718(9) 0.08842(9) 0.0251(3) Uani 1 1 d . . .
O43 O 0.64997(9) 0.47503(8) 0.08345(8) 0.0216(2) Uani 1 1 d . . .
O44 O 0.68894(9) 0.29085(8) 0.22248(8) 0.0226(3) Uani 1 1 d . . .
N45 N 0.56407(10) 0.45020(9) 0.20087(9) 0.0185(3) Uani 1 1 d . . .
O46 O 0.71684(10) 0.51980(9) 0.44986(8) 0.0305(3) Uani 1 1 d . . .
C47 C 0.44556(12) 0.29136(11) 0.03110(11) 0.0176(3) Uani 1 1 d . . .
C48 C 0.37854(13) 0.23581(11) -0.05755(11) 0.0187(3) Uani 1 1 d . . .
C49 C 0.27154(13) 0.23016(11) -0.08414(11) 0.0205(3) Uani 1 1 d . . .
H49 H 0.2259 0.1947 -0.1441 0.025 Uiso 1 1 calc R . .
C50 C 0.22822(13) 0.27345(11) -0.02790(11) 0.0198(3) Uani 1 1 d . . .
C51 C 0.29687(12) 0.32439(11) 0.06029(11) 0.0189(3) Uani 1 1 d . . .
H51 H 0.2699 0.3533 0.1010 0.023 Uiso 1 1 calc R . .
C52 C 0.40369(12) 0.33389(11) 0.09009(11) 0.0184(3) Uani 1 1 d . . .
C53 C 0.47432(12) 0.38585(11) 0.18715(11) 0.0196(3) Uani 1 1 d . . .
H53A H 0.5019 0.3422 0.2208 0.024 Uiso 1 1 calc R . .
H53B H 0.4326 0.4203 0.2142 0.024 Uiso 1 1 calc R . .
C54 C 0.52721(13) 0.50922(11) 0.14166(12) 0.0216(3) Uani 1 1 d . . .
H54A H 0.4984 0.5584 0.1697 0.026 Uiso 1 1 calc R . .
H54B H 0.4711 0.4735 0.0823 0.026 Uiso 1 1 calc R . .
C55 C 0.61409(14) 0.54939(12) 0.12743(12) 0.0233(4) Uani 1 1 d . . .
H55A H 0.5888 0.5895 0.0890 0.028 Uiso 1 1 calc R . .
H55B H 0.6710 0.5851 0.1863 0.028 Uiso 1 1 calc R . .
C56 C 0.73333(15) 0.50753(13) 0.06714(13) 0.0274(4) Uani 1 1 d . . .
H56A H 0.7117 0.5522 0.0345 0.041 Uiso 1 1 calc R . .
H56B H 0.7512 0.4569 0.0307 0.041 Uiso 1 1 calc R . .
H56C H 0.7940 0.5357 0.1251 0.041 Uiso 1 1 calc R . .
C57 C 0.61319(13) 0.50783(12) 0.29686(11) 0.0227(3) Uani 1 1 d . . .
H57A H 0.5618 0.5428 0.3091 0.027 Uiso 1 1 calc R . .
H57B H 0.6715 0.5514 0.3060 0.027 Uiso 1 1 calc R . .
C58 C 0.65370(14) 0.45529(12) 0.36480(11) 0.0249(4) Uani 1 1 d . . .
H58A H 0.5954 0.4224 0.3678 0.030 Uiso 1 1 calc R . .
H58B H 0.6948 0.4111 0.3471 0.030 Uiso 1 1 calc R . .
C59 C 0.76562(18) 0.47716(17) 0.51704(14) 0.0414(5) Uani 1 1 d . . .
H59A H 0.7128 0.4450 0.5263 0.062 Uiso 1 1 calc R . .
H59B H 0.8121 0.5228 0.5740 0.062 Uiso 1 1 calc R . .
H59C H 0.8057 0.4342 0.4974 0.062 Uiso 1 1 calc R . .
C60 C 0.63881(16) 0.20277(13) 0.20595(14) 0.0315(4) Uani 1 1 d . . .
H60 H 0.5657 0.1938 0.1589 0.038 Uiso 1 1 calc R . .
C61 C 0.63777(19) 0.19673(17) 0.29329(16) 0.0455(6) Uani 1 1 d . . .
H61A H 0.7091 0.2079 0.3406 0.068 Uiso 1 1 calc R . .
H61B H 0.6040 0.1364 0.2833 0.068 Uiso 1 1 calc R . .
H61C H 0.5995 0.2420 0.3124 0.068 Uiso 1 1 calc R . .
C62 C 0.6932(2) 0.13351(16) 0.1717(2) 0.0507(6) Uani 1 1 d . . .
H62A H 0.6953 0.1418 0.1171 0.076 Uiso 1 1 calc R . .
H62B H 0.6560 0.0731 0.1569 0.076 Uiso 1 1 calc R . .
H62C H 0.7641 0.1401 0.2184 0.076 Uiso 1 1 calc R . .
C63 C 0.83712(13) 0.27658(13) 0.09717(12) 0.0250(4) Uani 1 1 d . . .
H63 H 0.8572 0.2503 0.1486 0.030 Uiso 1 1 calc R . .
C64 C 0.80934(17) 0.20147(14) 0.01031(15) 0.0356(5) Uani 1 1 d . . .
H64A H 0.7491 0.1594 -0.0019 0.053 Uiso 1 1 calc R . .
H64B H 0.8682 0.1693 0.0164 0.053 Uiso 1 1 calc R . .
H64C H 0.7928 0.2271 -0.0399 0.053 Uiso 1 1 calc R . .
C65 C 0.92664(16) 0.34697(16) 0.11664(15) 0.0383(5) Uani 1 1 d . . .
H65A H 0.9100 0.3691 0.0642 0.057 Uiso 1 1 calc R . .
H65B H 0.9896 0.3197 0.1284 0.057 Uiso 1 1 calc R . .
H65C H 0.9380 0.3974 0.1699 0.057 Uiso 1 1 calc R . .
C66 C 0.86974(14) 0.48888(13) 0.33260(12) 0.0262(4) Uani 1 1 d . . .
H66 H 0.8436 0.5156 0.3782 0.031 Uiso 1 1 calc R . .
C67 C 0.94032(15) 0.56330(14) 0.33159(15) 0.0354(5) Uani 1 1 d . . .
H67A H 0.9674 0.5385 0.2876 0.053 Uiso 1 1 calc R . .
H67B H 0.9981 0.5885 0.3920 0.053 Uiso 1 1 calc R . .
H67C H 0.9010 0.6110 0.3145 0.053 Uiso 1 1 calc R . .
C68 C 0.92611(15) 0.41325(14) 0.35947(14) 0.0351(5) Uani 1 1 d . . .
H68A H 0.8772 0.3657 0.3568 0.053 Uiso 1 1 calc R . .
H68B H 0.9816 0.4368 0.4213 0.053 Uiso 1 1 calc R . .
H68C H 0.9560 0.3883 0.3177 0.053 Uiso 1 1 calc R . .
C69 C 0.42204(13) 0.18073(12) -0.12004(11) 0.0221(3) Uani 1 1 d . . .
C70 C 0.49288(15) 0.12010(12) -0.07231(13) 0.0283(4) Uani 1 1 d . . .
H70A H 0.5520 0.1579 -0.0175 0.042 Uiso 1 1 calc R . .
H70B H 0.5180 0.0830 -0.1133 0.042 Uiso 1 1 calc R . .
H70C H 0.4537 0.0809 -0.0558 0.042 Uiso 1 1 calc R . .
C71 C 0.33575(15) 0.11878(14) -0.20885(13) 0.0319(4) Uani 1 1 d . . .
H71A H 0.2955 0.0774 -0.1953 0.048 Uiso 1 1 calc R . .
H71B H 0.3666 0.0839 -0.2461 0.048 Uiso 1 1 calc R . .
H71C H 0.2901 0.1554 -0.2419 0.048 Uiso 1 1 calc R . .
C72 C 0.48499(16) 0.24288(13) -0.14448(14) 0.0316(4) Uani 1 1 d . . .
H72A H 0.4387 0.2769 -0.1808 0.047 Uiso 1 1 calc R . .
H72B H 0.5173 0.2063 -0.1793 0.047 Uiso 1 1 calc R . .
H72C H 0.5390 0.2850 -0.0888 0.047 Uiso 1 1 calc R . .
C74 C 0.07792(14) 0.35487(14) -0.03150(14) 0.0328(4) Uani 1 1 d . . .
H74A H 0.0952 0.3942 -0.0619 0.049 Uiso 1 1 calc R . .
H74B H 0.1146 0.3827 0.0343 0.049 Uiso 1 1 calc R . .
H74C H 0.0030 0.3465 -0.0502 0.049 Uiso 1 1 calc R . .
C75 C 0.04878(15) 0.22012(16) -0.16016(14) 0.0387(5) Uani 1 1 d . . .
H75A H 0.0640 0.1591 -0.1778 0.058 Uiso 1 1 calc R . .
H75B H 0.0682 0.2568 -0.1917 0.058 Uiso 1 1 calc R . .
H75C H -0.0255 0.2171 -0.1766 0.058 Uiso 1 1 calc R . .
C76 C 0.08326(16) 0.20232(16) -0.00935(16) 0.0393(5) Uani 1 1 d . . .
H76A H 0.0080 0.1923 -0.0299 0.059 Uiso 1 1 calc R . .
H76B H 0.1177 0.2318 0.0563 0.059 Uiso 1 1 calc R . .
H76C H 0.1065 0.1443 -0.0235 0.059 Uiso 1 1 calc R . .
C73 C 0.11075(13) 0.26293(12) -0.05766(12) 0.0238(4) Uani 1 1 d . . .

loop_
_atom_site_aniso_label
_atom_site_aniso_U_11
_atom_site_aniso_U_22
_atom_site_aniso_U_33
_atom_site_aniso_U_23
_atom_site_aniso_U_13
_atom_site_aniso_U_12
Ti1 0.01975(15) 0.01547(15) 0.01847(15) 0.00480(11) 0.00801(12) 0.00275(11)
O2 0.0239(6) 0.0170(6) 0.0229(6) 0.0050(5) 0.0127(5) 0.0035(5)
O3 0.0232(6) 0.0245(6) 0.0215(6) 0.0044(5) 0.0067(5) 0.0033(5)
O4 0.0388(7) 0.0273(7) 0.0239(6) 0.0076(5) 0.0154(6) 0.0027(6)
O5 0.0249(6) 0.0164(6) 0.0267(6) 0.0055(5) 0.0100(5) 0.0020(5)
O6 0.0299(7) 0.0234(6) 0.0248(6) 0.0057(5) 0.0151(5) 0.0074(5)
O7 0.0218(6) 0.0227(6) 0.0223(6) 0.0068(5) 0.0057(5) 0.0023(5)
N8 0.0211(7) 0.0178(7) 0.0217(7) 0.0064(6) 0.0100(6) 0.0017(5)
C9 0.0176(7) 0.0156(8) 0.0183(8) 0.0037(6) 0.0064(6) 0.0033(6)
C10 0.0183(7) 0.0196(8) 0.0172(8) 0.0049(6) 0.0068(6) 0.0018(6)
C11 0.0225(8) 0.0179(8) 0.0219(8) 0.0077(6) 0.0095(7) 0.0019(6)
C12 0.0192(8) 0.0167(8) 0.0208(8) 0.0048(6) 0.0074(6) 0.0029(6)
C13 0.0209(8) 0.0200(8) 0.0190(8) 0.0045(6) 0.0093(6) 0.0027(6)
C14 0.0194(8) 0.0185(8) 0.0189(8) 0.0063(6) 0.0084(6) 0.0030(6)
C15 0.0255(8) 0.0180(8) 0.0209(8) 0.0057(6) 0.0120(7) 0.0036(6)
C16 0.0193(8) 0.0255(9) 0.0268(9) 0.0094(7) 0.0095(7) 0.0062(7)
C17 0.0189(8) 0.0299(10) 0.0262(9) 0.0101(7) 0.0074(7) 0.0039(7)
C18 0.0304(10) 0.0303(10) 0.0231(9) -0.0003(8) 0.0012(8) 0.0045(8)
C19 0.0255(9) 0.0208(8) 0.0281(9) 0.0075(7) 0.0158(7) 0.0027(7)
C20 0.0329(9) 0.0214(9) 0.0246(9) 0.0080(7) 0.0155(8) 0.0047(7)
C21 0.0513(13) 0.0391(12) 0.0324(11) 0.0180(9) 0.0262(10) 0.0191(10)
C22 0.0215(8) 0.0234(9) 0.0274(9) 0.0076(7) 0.0057(7) 0.0005(7)
C23 0.0328(11) 0.0516(14) 0.0268(10) 0.0102(9) 0.0030(8) -0.0068(10)
C24 0.0221(9) 0.0503(13) 0.0384(11) 0.0117(10) 0.0093(8) 0.0038(9)
C25 0.0348(10) 0.0265(10) 0.0337(10) 0.0090(8) 0.0199(8) 0.0054(8)
C26 0.0369(11) 0.0311(11) 0.0448(12) 0.0142(9) 0.0234(10) 0.0123(9)
C27 0.0648(16) 0.0543(15) 0.0349(12) 0.0161(11) 0.0329(12) 0.0234(12)
C28 0.0338(10) 0.0165(8) 0.0325(10) 0.0074(7) 0.0147(8) 0.0017(7)
C29 0.0496(13) 0.0257(10) 0.0429(12) 0.0155(9) 0.0140(10) 0.0103(9)
C30 0.0429(13) 0.0274(11) 0.0664(16) 0.0144(11) 0.0164(12) -0.0057(9)
C31 0.0250(8) 0.0215(8) 0.0206(8) 0.0047(7) 0.0129(7) 0.0009(7)
C32 0.0387(10) 0.0251(9) 0.0308(10) 0.0074(8) 0.0220(9) 0.0003(8)
C33 0.0338(10) 0.0285(10) 0.0222(9) 0.0029(7) 0.0145(8) -0.0008(8)
C34 0.0296(9) 0.0305(10) 0.0334(10) 0.0073(8) 0.0199(8) 0.0068(8)
C35 0.0248(8) 0.0170(8) 0.0249(9) 0.0056(7) 0.0113(7) 0.0040(6)
C36 0.0315(10) 0.0195(9) 0.0376(11) 0.0048(8) 0.0137(8) 0.0015(7)
C37 0.0303(10) 0.0227(9) 0.0365(11) 0.0073(8) 0.0084(8) 0.0093(8)
C38 0.0545(13) 0.0213(9) 0.0345(11) 0.0058(8) 0.0272(10) 0.0082(9)
Ti39 0.01658(14) 0.01597(15) 0.01986(15) 0.00538(11) 0.00861(11) 0.00295(11)
O40 0.0180(6) 0.0201(6) 0.0228(6) 0.0034(5) 0.0096(5) 0.0027(5)
O41 0.0185(6) 0.0226(6) 0.0233(6) 0.0076(5) 0.0064(5) 0.0004(5)
O42 0.0237(6) 0.0257(7) 0.0312(7) 0.0087(5) 0.0165(5) 0.0081(5)
O43 0.0243(6) 0.0197(6) 0.0254(6) 0.0085(5) 0.0140(5) 0.0046(5)
O44 0.0228(6) 0.0179(6) 0.0257(6) 0.0074(5) 0.0091(5) 0.0009(5)
N45 0.0180(6) 0.0166(7) 0.0190(7) 0.0043(5) 0.0070(5) 0.0015(5)
O46 0.0317(7) 0.0319(7) 0.0183(6) 0.0010(5) 0.0062(5) 0.0009(6)
C47 0.0166(7) 0.0162(8) 0.0206(8) 0.0073(6) 0.0075(6) 0.0025(6)
C48 0.0225(8) 0.0157(8) 0.0185(8) 0.0066(6) 0.0087(6) 0.0034(6)
C49 0.0217(8) 0.0182(8) 0.0181(8) 0.0060(6) 0.0053(6) 0.0011(6)
C50 0.0186(8) 0.0190(8) 0.0220(8) 0.0092(7) 0.0073(6) 0.0024(6)
C51 0.0192(8) 0.0184(8) 0.0215(8) 0.0077(6) 0.0103(6) 0.0037(6)
C52 0.0195(8) 0.0172(8) 0.0189(8) 0.0067(6) 0.0080(6) 0.0026(6)
C53 0.0171(7) 0.0216(8) 0.0207(8) 0.0056(6) 0.0093(6) 0.0023(6)
C54 0.0224(8) 0.0180(8) 0.0251(9) 0.0076(7) 0.0103(7) 0.0066(6)
C55 0.0278(9) 0.0183(8) 0.0260(9) 0.0079(7) 0.0130(7) 0.0063(7)
C56 0.0296(9) 0.0301(10) 0.0331(10) 0.0173(8) 0.0189(8) 0.0072(8)
C57 0.0221(8) 0.0205(8) 0.0218(8) 0.0005(7) 0.0098(7) 0.0027(7)
C58 0.0251(9) 0.0264(9) 0.0189(8) 0.0021(7) 0.0091(7) -0.0035(7)
C59 0.0423(12) 0.0499(14) 0.0234(10) 0.0109(9) 0.0070(9) 0.0014(10)
C60 0.0337(10) 0.0215(9) 0.0329(10) 0.0109(8) 0.0075(8) -0.0020(8)
C61 0.0467(13) 0.0482(14) 0.0492(14) 0.0268(11) 0.0218(11) 0.0002(11)
C62 0.0583(15) 0.0321(12) 0.0753(18) 0.0199(12) 0.0396(14) 0.0119(11)
C63 0.0223(8) 0.0307(10) 0.0271(9) 0.0106(8) 0.0140(7) 0.0104(7)
C64 0.0391(11) 0.0312(11) 0.0409(12) 0.0066(9) 0.0236(9) 0.0117(9)
C65 0.0255(10) 0.0460(13) 0.0411(12) 0.0039(10) 0.0185(9) -0.0001(9)
C66 0.0212(8) 0.0264(9) 0.0238(9) 0.0033(7) 0.0061(7) -0.0006(7)
C67 0.0253(9) 0.0298(10) 0.0412(11) 0.0058(9) 0.0087(8) -0.0054(8)
C68 0.0257(9) 0.0349(11) 0.0350(11) 0.0122(9) 0.0033(8) 0.0029(8)
C69 0.0259(8) 0.0190(8) 0.0204(8) 0.0037(7) 0.0105(7) 0.0043(7)
C70 0.0321(9) 0.0212(9) 0.0287(9) 0.0047(7) 0.0119(8) 0.0094(7)
C71 0.0337(10) 0.0311(10) 0.0239(9) -0.0002(8) 0.0108(8) 0.0051(8)
C72 0.0433(11) 0.0271(10) 0.0347(10) 0.0087(8) 0.0271(9) 0.0079(8)
C74 0.0197(9) 0.0342(11) 0.0415(11) 0.0106(9) 0.0106(8) 0.0074(8)
C75 0.0196(9) 0.0507(13) 0.0326(11) 0.0037(10) 0.0045(8) 0.0014(9)
C76 0.0260(10) 0.0443(13) 0.0566(14) 0.0272(11) 0.0196(10) 0.0033(9)
C73 0.0162(8) 0.0261(9) 0.0258(9) 0.0074(7) 0.0067(7) 0.0007(7)

loop_
_atom_type_symbol
_atom_type_description
_atom_type_scat_dispersion_real
_atom_type_scat_dispersion_imag
_atom_type_scat_source
C C 0.0033 0.0016 'International Tables Vol C Tables 4.2.6.8 and 6.1.1.4'
H H 0.0000 0.0000 'International Tables Vol C Tables 4.2.6.8 and 6.1.1.4'
N N 0.0061 0.0033 'International Tables Vol C Tables 4.2.6.8 and 6.1.1.4'
O O 0.0106 0.0060 'International Tables Vol C Tables 4.2.6.8 and 6.1.1.4'
Ti Ti 0.2776 0.4457 'International Tables Vol C Tables 4.2.6.8 and 6.1.1.4'

loop_
_geom_angle_atom_site_label_1
_geom_angle_atom_site_label_2
_geom_angle_atom_site_label_3
_geom_angle
_geom_angle_site_symmetry_1
_geom_angle_site_symmetry_3
_geom_angle_publ_flag
O6 Ti1 O7 103.57(6) . . ?
O6 Ti1 O5 97.95(6) . . ?
O7 Ti1 O5 97.82(6) . . ?
O6 Ti1 O2 97.13(5) . . ?
O7 Ti1 O2 93.84(5) . . ?
O5 Ti1 O2 158.20(5) . . ?
O6 Ti1 O3 86.15(5) . . ?
O7 Ti1 O3 170.16(5) . . ?
O5 Ti1 O3 82.11(5) . . ?
O2 Ti1 O3 83.29(5) . . ?
O6 Ti1 N8 159.75(6) . . ?
O7 Ti1 N8 96.54(5) . . ?
O5 Ti1 N8 81.48(5) . . ?
O2 Ti1 N8 78.93(5) . . ?
O3 Ti1 N8 73.69(5) . . ?
C9 O2 Ti1 146.21(11) . . ?
C17 O3 C18 111.01(14) . . ?
C17 O3 Ti1 110.09(10) . . ?
C18 O3 Ti1 114.89(11) . . ?
C21 O4 C20 112.46(15) . . ?
C28 O5 Ti1 130.12(11) . . ?
C25 O6 Ti1 145.50(12) . . ?
C22 O7 Ti1 139.92(11) . . ?
C16 N8 C19 107.76(13) . . ?
C16 N8 C15 109.65(13) . . ?
C19 N8 C15 108.83(13) . . ?
C16 N8 Ti1 107.33(10) . . ?
C19 N8 Ti1 113.27(10) . . ?
C15 N8 Ti1 109.94(10) . . ?
O2 C9 C14 119.47(15) . . ?
O2 C9 C10 120.74(14) . . ?
C14 C9 C10 119.79(15) . . ?
C11 C10 C9 117.69(15) . . ?
C11 C10 C31 121.83(15) . . ?
C9 C10 C31 120.46(15) . . ?
C10 C11 C12 123.88(16) . . ?
C10 C11 H11 118.1 . . ?
C12 C11 H11 118.1 . . ?
C13 C12 C11 116.73(15) . . ?
C13 C12 C35 122.87(15) . . ?
C11 C12 C35 120.37(15) . . ?
C12 C13 C14 121.96(15) . . ?
C12 C13 H13 119.0 . . ?
C14 C13 H13 119.0 . . ?
C13 C14 C9 119.93(15) . . ?
C13 C14 C15 119.23(15) . . ?
C9 C14 C15 120.78(15) . . ?
N8 C15 C14 115.04(13) . . ?
N8 C15 H15A 108.5 . . ?
C14 C15 H15A 108.5 . . ?
N8 C15 H15B 108.5 . . ?
C14 C15 H15B 108.5 . . ?
H15A C15 H15B 107.5 . . ?
N8 C16 C17 111.51(14) . . ?
N8 C16 H16A 109.3 . . ?
C17 C16 H16A 109.3 . . ?
N8 C16 H16B 109.3 . . ?
C17 C16 H16B 109.3 . . ?
H16A C16 H16B 108.0 . . ?
O3 C17 C16 106.41(14) . . ?
O3 C17 H17A 110.4 . . ?
C16 C17 H17A 110.4 . . ?
O3 C17 H17B 110.4 . . ?
C16 C17 H17B 110.4 . . ?
H17A C17 H17B 108.6 . . ?
O3 C18 H18A 109.5 . . ?
O3 C18 H18B 109.5 . . ?
H18A C18 H18B 109.5 . . ?
O3 C18 H18C 109.5 . . ?
H18A C18 H18C 109.5 . . ?
H18B C18 H18C 109.5 . . ?
N8 C19 C20 115.72(14) . . ?
N8 C19 H19A 108.4 . . ?
C20 C19 H19A 108.4 . . ?
N8 C19 H19B 108.4 . . ?
C20 C19 H19B 108.4 . . ?
H19A C19 H19B 107.4 . . ?
O4 C20 C19 114.01(15) . . ?
O4 C20 H20A 108.8 . . ?
C19 C20 H20A 108.8 . . ?
O4 C20 H20B 108.8 . . ?
C19 C20 H20B 108.8 . . ?
H20A C20 H20B 107.6 . . ?
O4 C21 H21A 109.5 . . ?
O4 C21 H21B 109.5 . . ?
H21A C21 H21B 109.5 . . ?
O4 C21 H21C 109.5 . . ?
H21A C21 H21C 109.5 . . ?
H21B C21 H21C 109.5 . . ?
O7 C22 C24 110.04(16) . . ?
O7 C22 C23 108.20(15) . . ?
C24 C22 C23 111.58(17) . . ?
O7 C22 H22 109.0 . . ?
C24 C22 H22 109.0 . . ?
C23 C22 H22 109.0 . . ?
C22 C23 H23A 109.5 . . ?
C22 C23 H23B 109.5 . . ?
H23A C23 H23B 109.5 . . ?
C22 C23 H23C 109.5 . . ?
H23A C23 H23C 109.5 . . ?
H23B C23 H23C 109.5 . . ?
C22 C24 H24A 109.5 . . ?
C22 C24 H24B 109.5 . . ?
H24A C24 H24B 109.5 . . ?
C22 C24 H24C 109.5 . . ?
H24A C24 H24C 109.5 . . ?
H24B C24 H24C 109.5 . . ?
O6 C25 C26 110.02(15) . . ?
O6 C25 C27 108.51(17) . . ?
C26 C25 C27 112.26(18) . . ?
O6 C25 H25 108.7 . . ?
C26 C25 H25 108.7 . . ?
C27 C25 H25 108.7 . . ?
C25 C26 H26A 109.5 . . ?
C25 C26 H26B 109.5 . . ?
H26A C26 H26B 109.5 . . ?
C25 C26 H26C 109.5 . . ?
H26A C26 H26C 109.5 . . ?
H26B C26 H26C 109.5 . . ?
C25 C27 H27A 109.5 . . ?
C25 C27 H27B 109.5 . . ?
H27A C27 H27B 109.5 . . ?
C25 C27 H27C 109.5 . . ?
H27A C27 H27C 109.5 . . ?
H27B C27 H27C 109.5 . . ?
O5 C28 C30 108.85(16) . . ?
O5 C28 C29 110.58(16) . . ?
C30 C28 C29 111.23(18) . . ?
O5 C28 H28 108.7 . . ?
C30 C28 H28 108.7 . . ?
C29 C28 H28 108.7 . . ?
C28 C29 H29A 109.5 . . ?
C28 C29 H29B 109.5 . . ?
H29A C29 H29B 109.5 . . ?
C28 C29 H29C 109.5 . . ?
H29A C29 H29C 109.5 . . ?
H29B C29 H29C 109.5 . . ?
C28 C30 H30A 109.5 . . ?
C28 C30 H30B 109.5 . . ?
H30A C30 H30B 109.5 . . ?
C28 C30 H30C 109.5 . . ?
H30A C30 H30C 109.5 . . ?
H30B C30 H30C 109.5 . . ?
C34 C31 C32 107.36(15) . . ?
C34 C31 C33 109.55(15) . . ?
C32 C31 C33 107.67(15) . . ?
C34 C31 C10 109.93(14) . . ?
C32 C31 C10 111.72(14) . . ?
C33 C31 C10 110.52(14) . . ?
C31 C32 H32A 109.5 . . ?
C31 C32 H32B 109.5 . . ?
H32A C32 H32B 109.5 . . ?
C31 C32 H32C 109.5 . . ?
H32A C32 H32C 109.5 . . ?
H32B C32 H32C 109.5 . . ?
C31 C33 H33A 109.5 . . ?
C31 C33 H33B 109.5 . . ?
H33A C33 H33B 109.5 . . ?
C31 C33 H33C 109.5 . . ?
H33A C33 H33C 109.5 . . ?
H33B C33 H33C 109.5 . . ?
C31 C34 H34A 109.5 . . ?
C31 C34 H34B 109.5 . . ?
H34A C34 H34B 109.5 . . ?
C31 C34 H34C 109.5 . . ?
H34A C34 H34C 109.5 . . ?
H34B C34 H34C 109.5 . . ?
C38 C35 C37 108.69(16) . . ?
C38 C35 C12 111.92(15) . . ?
C37 C35 C12 109.39(14) . . ?
C38 C35 C36 107.66(15) . . ?
C37 C35 C36 108.36(16) . . ?
C12 C35 C36 110.73(14) . . ?
C35 C36 H36A 109.5 . . ?
C35 C36 H36B 109.5 . . ?
H36A C36 H36B 109.5 . . ?
C35 C36 H36C 109.5 . . ?
H36A C36 H36C 109.5 . . ?
H36B C36 H36C 109.5 . . ?
C35 C37 H37A 109.5 . . ?
C35 C37 H37B 109.5 . . ?
H37A C37 H37B 109.5 . . ?
C35 C37 H37C 109.5 . . ?
H37A C37 H37C 109.5 . . ?
H37B C37 H37C 109.5 . . ?
C35 C38 H38A 109.5 . . ?
C35 C38 H38B 109.5 . . ?
H38A C38 H38B 109.5 . . ?
C35 C38 H38C 109.5 . . ?
H38A C38 H38C 109.5 . . ?
H38B C38 H38C 109.5 . . ?
O42 Ti39 O44 103.38(6) . . ?
O42 Ti39 O41 100.91(6) . . ?
O44 Ti39 O41 95.73(5) . . ?
O42 Ti39 O40 92.23(5) . . ?
O44 Ti39 O40 93.91(5) . . ?
O41 Ti39 O40 161.42(5) . . ?
O42 Ti39 O43 88.49(5) . . ?
O44 Ti39 O43 168.09(5) . . ?
O41 Ti39 O43 82.76(5) . . ?
O40 Ti39 O43 84.54(5) . . ?
O42 Ti39 N45 160.91(5) . . ?
O44 Ti39 N45 93.93(5) . . ?
O41 Ti39 N45 85.09(5) . . ?
O40 Ti39 N45 78.43(5) . . ?
O43 Ti39 N45 74.18(4) . . ?
C47 O40 Ti39 146.62(11) . . ?
C66 O41 Ti39 152.31(11) . . ?
C63 O42 Ti39 140.59(12) . . ?
C56 O43 C55 110.43(13) . . ?
C56 O43 Ti39 115.72(10) . . ?
C55 O43 Ti39 112.27(10) . . ?
C60 O44 Ti39 135.58(11) . . ?
C57 N45 C54 108.59(13) . . ?
C57 N45 C53 108.41(13) . . ?
C54 N45 C53 110.19(13) . . ?
C57 N45 Ti39 113.83(10) . . ?
C54 N45 Ti39 106.35(10) . . ?
C53 N45 Ti39 109.44(10) . . ?
C59 O46 C58 111.09(15) . . ?
O40 C47 C52 119.48(14) . . ?
O40 C47 C48 120.77(15) . . ?
C52 C47 C48 119.75(14) . . ?
C49 C48 C47 117.33(15) . . ?
C49 C48 C69 121.64(14) . . ?
C47 C48 C69 120.96(14) . . ?
C50 C49 C48 123.93(15) . . ?
C50 C49 H49 118.0 . . ?
C48 C49 H49 118.0 . . ?
C49 C50 C51 117.01(15) . . ?
C49 C50 C73 122.75(15) . . ?
C51 C50 C73 120.16(15) . . ?
C52 C51 C50 121.72(15) . . ?
C52 C51 H51 119.1 . . ?
C50 C51 H51 119.1 . . ?
C51 C52 C47 120.16(15) . . ?
C51 C52 C53 119.57(15) . . ?
C47 C52 C53 120.20(14) . . ?
C52 C53 N45 115.47(13) . . ?
C52 C53 H53A 108.4 . . ?
N45 C53 H53A 108.4 . . ?
C52 C53 H53B 108.4 . . ?
N45 C53 H53B 108.4 . . ?
H53A C53 H53B 107.5 . . ?
N45 C54 C55 111.25(14) . . ?
N45 C54 H54A 109.4 . . ?
C55 C54 H54A 109.4 . . ?
N45 C54 H54B 109.4 . . ?
C55 C54 H54B 109.4 . . ?
H54A C54 H54B 108.0 . . ?
O43 C55 C54 106.75(14) . . ?
O43 C55 H55A 110.4 . . ?
C54 C55 H55A 110.4 . . ?
O43 C55 H55B 110.4 . . ?
C54 C55 H55B 110.4 . . ?
H55A C55 H55B 108.6 . . ?
O43 C56 H56A 109.5 . . ?
O43 C56 H56B 109.5 . . ?
H56A C56 H56B 109.5 . . ?
O43 C56 H56C 109.5 . . ?
H56A C56 H56C 109.5 . . ?
H56B C56 H56C 109.5 . . ?
N45 C57 C58 113.86(14) . . ?
N45 C57 H57A 108.8 . . ?
C58 C57 H57A 108.8 . . ?
N45 C57 H57B 108.8 . . ?
C58 C57 H57B 108.8 . . ?
H57A C57 H57B 107.7 . . ?
O46 C58 C57 106.40(14) . . ?
O46 C58 H58A 110.4 . . ?
C57 C58 H58A 110.4 . . ?
O46 C58 H58B 110.4 . . ?
C57 C58 H58B 110.4 . . ?
H58A C58 H58B 108.6 . . ?
O46 C59 H59A 109.5 . . ?
O46 C59 H59B 109.5 . . ?
H59A C59 H59B 109.5 . . ?
O46 C59 H59C 109.5 . . ?
H59A C59 H59C 109.5 . . ?
H59B C59 H59C 109.5 . . ?
O44 C60 C62 109.81(17) . . ?
O44 C60 C61 108.31(16) . . ?
C62 C60 C61 112.15(19) . . ?
O44 C60 H60 108.8 . . ?
C62 C60 H60 108.8 . . ?
C61 C60 H60 108.8 . . ?
C60 C61 H61A 109.5 . . ?
C60 C61 H61B 109.5 . . ?
H61A C61 H61B 109.5 . . ?
C60 C61 H61C 109.5 . . ?
H61A C61 H61C 109.5 . . ?
H61B C61 H61C 109.5 . . ?
C60 C62 H62A 109.5 . . ?
C60 C62 H62B 109.5 . . ?
H62A C62 H62B 109.5 . . ?
C60 C62 H62C 109.5 . . ?
H62A C62 H62C 109.5 . . ?
H62B C62 H62C 109.5 . . ?
O42 C63 C64 107.93(15) . . ?
O42 C63 C65 110.03(16) . . ?
C64 C63 C65 111.71(16) . . ?
O42 C63 H63 109.0 . . ?
C64 C63 H63 109.0 . . ?
C65 C63 H63 109.0 . . ?
C63 C64 H64A 109.5 . . ?
C63 C64 H64B 109.5 . . ?
H64A C64 H64B 109.5 . . ?
C63 C64 H64C 109.5 . . ?
H64A C64 H64C 109.5 . . ?
H64B C64 H64C 109.5 . . ?
C63 C65 H65A 109.5 . . ?
C63 C65 H65B 109.5 . . ?
H65A C65 H65B 109.5 . . ?
C63 C65 H65C 109.5 . . ?
H65A C65 H65C 109.5 . . ?
H65B C65 H65C 109.5 . . ?
O41 C66 C68 111.16(15) . . ?
O41 C66 C67 109.24(15) . . ?
C68 C66 C67 112.21(16) . . ?
O41 C66 H66 108.0 . . ?
C68 C66 H66 108.0 . . ?
C67 C66 H66 108.0 . . ?
C66 C67 H67A 109.5 . . ?
C66 C67 H67B 109.5 . . ?
H67A C67 H67B 109.5 . . ?
C66 C67 H67C 109.5 . . ?
H67A C67 H67C 109.5 . . ?
H67B C67 H67C 109.5 . . ?
C66 C68 H68A 109.5 . . ?
C66 C68 H68B 109.5 . . ?
H68A C68 H68B 109.5 . . ?
C66 C68 H68C 109.5 . . ?
H68A C68 H68C 109.5 . . ?
H68B C68 H68C 109.5 . . ?
C48 C69 C71 111.94(14) . . ?
C48 C69 C70 109.56(14) . . ?
C71 C69 C70 107.28(15) . . ?
C48 C69 C72 111.26(14) . . ?
C71 C69 C72 107.77(15) . . ?
C70 C69 C72 108.90(15) . . ?
C69 C70 H70A 109.5 . . ?
C69 C70 H70B 109.5 . . ?
H70A C70 H70B 109.5 . . ?
C69 C70 H70C 109.5 . . ?
H70A C70 H70C 109.5 . . ?
H70B C70 H70C 109.5 . . ?
C69 C71 H71A 109.5 . . ?
C69 C71 H71B 109.5 . . ?
H71A C71 H71B 109.5 . . ?
C69 C71 H71C 109.5 . . ?
H71A C71 H71C 109.5 . . ?
H71B C71 H71C 109.5 . . ?
C69 C72 H72A 109.5 . . ?
C69 C72 H72B 109.5 . . ?
H72A C72 H72B 109.5 . . ?
C69 C72 H72C 109.5 . . ?
H72A C72 H72C 109.5 . . ?
H72B C72 H72C 109.5 . . ?
C73 C74 H74A 109.5 . . ?
C73 C74 H74B 109.5 . . ?
H74A C74 H74B 109.5 . . ?
C73 C74 H74C 109.5 . . ?
H74A C74 H74C 109.5 . . ?
H74B C74 H74C 109.5 . . ?
C73 C75 H75A 109.5 . . ?
C73 C75 H75B 109.5 . . ?
H75A C75 H75B 109.5 . . ?
C73 C75 H75C 109.5 . . ?
H75A C75 H75C 109.5 . . ?
H75B C75 H75C 109.5 . . ?
C73 C76 H76A 109.5 . . ?
C73 C76 H76B 109.5 . . ?
H76A C76 H76B 109.5 . . ?
C73 C76 H76C 109.5 . . ?
H76A C76 H76C 109.5 . . ?
H76B C76 H76C 109.5 . . ?
C75 C73 C76 108.83(17) . . ?
C75 C73 C74 107.89(16) . . ?
C76 C73 C74 108.74(16) . . ?
C75 C73 C50 112.10(15) . . ?
C76 C73 C50 108.34(15) . . ?
C74 C73 C50 110.87(14) . . ?

loop_
_geom_bond_atom_site_label_1
_geom_bond_atom_site_label_2
_geom_bond_distance
_geom_bond_site_symmetry_2
_geom_bond_publ_flag
Ti1 O6 1.8027(12) . ?
Ti1 O7 1.8023(12) . ?
Ti1 O5 1.8706(12) . ?
Ti1 O2 1.9153(12) . ?
Ti1 O3 2.3443(12) . ?
Ti1 N8 2.4061(14) . ?
O2 C9 1.333(2) . ?
O3 C17 1.437(2) . ?
O3 C18 1.439(2) . ?
O4 C21 1.418(2) . ?
O4 C20 1.429(2) . ?
O5 C28 1.419(2) . ?
O6 C25 1.416(2) . ?
O7 C22 1.423(2) . ?
N8 C16 1.488(2) . ?
N8 C19 1.495(2) . ?
N8 C15 1.497(2) . ?
C9 C14 1.403(2) . ?
C9 C10 1.418(2) . ?
C10 C11 1.392(2) . ?
C10 C31 1.541(2) . ?
C11 C12 1.400(2) . ?
C11 H11 0.9500 . ?
C12 C13 1.393(2) . ?
C12 C35 1.537(2) . ?
C13 C14 1.396(2) . ?
C13 H13 0.9500 . ?
C14 C15 1.513(2) . ?
C15 H15A 0.9900 . ?
C15 H15B 0.9900 . ?
C16 C17 1.507(2) . ?
C16 H16A 0.9900 . ?
C16 H16B 0.9900 . ?
C17 H17A 0.9900 . ?
C17 H17B 0.9900 . ?
C18 H18A 0.9800 . ?
C18 H18B 0.9800 . ?
C18 H18C 0.9800 . ?
C19 C20 1.523(3) . ?
C19 H19A 0.9900 . ?
C19 H19B 0.9900 . ?
C20 H20A 0.9900 . ?
C20 H20B 0.9900 . ?
C21 H21A 0.9800 . ?
C21 H21B 0.9800 . ?
C21 H21C 0.9800 . ?
C22 C24 1.511(3) . ?
C22 C23 1.515(3) . ?
C22 H22 1.0000 . ?
C23 H23A 0.9800 . ?
C23 H23B 0.9800 . ?
C23 H23C 0.9800 . ?
C24 H24A 0.9800 . ?
C24 H24B 0.9800 . ?
C24 H24C 0.9800 . ?
C25 C26 1.510(3) . ?
C25 C27 1.512(3) . ?
C25 H25 1.0000 . ?
C26 H26A 0.9800 . ?
C26 H26B 0.9800 . ?
C26 H26C 0.9800 . ?
C27 H27A 0.9800 . ?
C27 H27B 0.9800 . ?
C27 H27C 0.9800 . ?
C28 C30 1.512(3) . ?
C28 C29 1.513(3) . ?
C28 H28 1.0000 . ?
C29 H29A 0.9800 . ?
C29 H29B 0.9800 . ?
C29 H29C 0.9800 . ?
C30 H30A 0.9800 . ?
C30 H30B 0.9800 . ?
C30 H30C 0.9800 . ?
C31 C34 1.535(3) . ?
C31 C32 1.536(2) . ?
C31 C33 1.540(2) . ?
C32 H32A 0.9800 . ?
C32 H32B 0.9800 . ?
C32 H32C 0.9800 . ?
C33 H33A 0.9800 . ?
C33 H33B 0.9800 . ?
C33 H33C 0.9800 . ?
C34 H34A 0.9800 . ?
C34 H34B 0.9800 . ?
C34 H34C 0.9800 . ?
C35 C38 1.532(3) . ?
C35 C37 1.537(3) . ?
C35 C36 1.538(2) . ?
C36 H36A 0.9800 . ?
C36 H36B 0.9800 . ?
C36 H36C 0.9800 . ?
C37 H37A 0.9800 . ?
C37 H37B 0.9800 . ?
C37 H37C 0.9800 . ?
C38 H38A 0.9800 . ?
C38 H38B 0.9800 . ?
C38 H38C 0.9800 . ?
Ti39 O42 1.8125(12) . ?
Ti39 O44 1.8197(12) . ?
Ti39 O41 1.8359(12) . ?
Ti39 O40 1.9228(12) . ?
Ti39 O43 2.2830(12) . ?
Ti39 N45 2.4163(14) . ?
O40 C47 1.3340(19) . ?
O41 C66 1.416(2) . ?
O42 C63 1.418(2) . ?
O43 C56 1.437(2) . ?
O43 C55 1.440(2) . ?
O44 C60 1.426(2) . ?
N45 C57 1.485(2) . ?
N45 C54 1.488(2) . ?
N45 C53 1.500(2) . ?
O46 C59 1.415(3) . ?
O46 C58 1.420(2) . ?
C47 C52 1.409(2) . ?
C47 C48 1.417(2) . ?
C48 C49 1.403(2) . ?
C48 C69 1.538(2) . ?
C49 C50 1.393(2) . ?
C49 H49 0.9500 . ?
C50 C51 1.397(2) . ?
C50 C73 1.536(2) . ?
C51 C52 1.390(2) . ?
C51 H51 0.9500 . ?
C52 C53 1.506(2) . ?
C53 H53A 0.9900 . ?
C53 H53B 0.9900 . ?
C54 C55 1.508(2) . ?
C54 H54A 0.9900 . ?
C54 H54B 0.9900 . ?
C55 H55A 0.9900 . ?
C55 H55B 0.9900 . ?
C56 H56A 0.9800 . ?
C56 H56B 0.9800 . ?
C56 H56C 0.9800 . ?
C57 C58 1.520(3) . ?
C57 H57A 0.9900 . ?
C57 H57B 0.9900 . ?
C58 H58A 0.9900 . ?
C58 H58B 0.9900 . ?
C59 H59A 0.9800 . ?
C59 H59B 0.9800 . ?
C59 H59C 0.9800 . ?
C60 C62 1.490(3) . ?
C60 C61 1.517(3) . ?
C60 H60 1.0000 . ?
C61 H61A 0.9800 . ?
C61 H61B 0.9800 . ?
C61 H61C 0.9800 . ?
C62 H62A 0.9800 . ?
C62 H62B 0.9800 . ?
C62 H62C 0.9800 . ?
C63 C64 1.512(3) . ?
C63 C65 1.522(3) . ?
C63 H63 1.0000 . ?
C64 H64A 0.9800 . ?
C64 H64B 0.9800 . ?
C64 H64C 0.9800 . ?
C65 H65A 0.9800 . ?
C65 H65B 0.9800 . ?
C65 H65C 0.9800 . ?
C66 C68 1.514(3) . ?
C66 C67 1.518(3) . ?
C66 H66 1.0000 . ?
C67 H67A 0.9800 . ?
C67 H67B 0.9800 . ?
C67 H67C 0.9800 . ?
C68 H68A 0.9800 . ?
C68 H68B 0.9800 . ?
C68 H68C 0.9800 . ?
C69 C71 1.534(2) . ?
C69 C70 1.539(2) . ?
C69 C72 1.542(3) . ?
C70 H70A 0.9800 . ?
C70 H70B 0.9800 . ?
C70 H70C 0.9800 . ?
C71 H71A 0.9800 . ?
C71 H71B 0.9800 . ?
C71 H71C 0.9800 . ?
C72 H72A 0.9800 . ?
C72 H72B 0.9800 . ?
C72 H72C 0.9800 . ?
C74 C73 1.535(3) . ?
C74 H74A 0.9800 . ?
C74 H74B 0.9800 . ?
C74 H74C 0.9800 . ?
C75 C73 1.531(3) . ?
C75 H75A 0.9800 . ?
C75 H75B 0.9800 . ?
C75 H75C 0.9800 . ?
C76 C73 1.536(3) . ?
C76 H76A 0.9800 . ?
C76 H76B 0.9800 . ?
C76 H76C 0.9800 . ?
